data_7705108
loop_
_publ_author_name
'Chinnam, Ajay Kumar'
'Yu, Qiong'
'Imler, Gregory H.'
'Parrish, Damon A.'
'Shreeve, Jean'ne M.'

_publ_section_title
;
 Azo- and methylene-bridged mixed azoles for stable and insensitive
 energetic applications.
;
_journal_issue 33
_journal_name_full 'Dalton transactions (Cambridge, England : 2003)'
_journal_page_first 11498
_journal_page_last 11503
_journal_paper_doi 10.1039/d0dt02223c
_journal_volume 49
_journal_year 2020
_chemical_formula_moiety 'C4 H4 N9 O2, H4 N O'
_chemical_formula_sum 'C4 H8 N10 O3'
_chemical_formula_weight 244.20
_space_group_crystal_system triclinic
_space_group_IT_number 2
_space_group_name_Hall '-P 1'
_space_group_name_H-M_alt 'P -1'
_atom_sites_solution_hydrogens mixed
_atom_sites_solution_primary 'instrinsic phasing'
_audit_creation_method SHELXL-2014/7
_audit_update_record
;
2020-02-21 deposited with the CCDC.	2020-08-11 downloaded from the CCDC.
;
_cell_angle_alpha 96.429(3)
_cell_angle_beta 94.148(3)
_cell_angle_gamma 96.090(3)
_cell_formula_units_Z 2
_cell_length_a 4.2376(3)
_cell_length_b 7.3733(5)
_cell_length_c 15.1316(10)
_cell_measurement_reflns_used 2783
_cell_measurement_temperature 100(2)
_cell_measurement_theta_max 74.81
_cell_measurement_theta_min 2.95
_cell_volume 465.46(6)
_computing_cell_refinement 'Bruker APEX3 v2015.5-2 (Bruker, 2015)'
_computing_data_collection 'Bruker APEX3 v2015.5-2 (Bruker, 2015)'
_computing_data_reduction
;
Bruker SAINT v8.34A (Bruker, 2013), Bruker XPREP v2014/2 (Bruker, 2014)
;
_computing_molecular_graphics 'Bruker SHELXTL v2014/7 (Bruker, 2014)'
_computing_publication_material 'Bruker SHELXTL v2014/7 (Bruker, 2014)'
_computing_structure_refinement 'SHELXL-2014/7 (Sheldrick, 2014)'
_computing_structure_solution 'Bruker SHELXTL v2014/7 (Bruker, 2014)'
_diffrn_ambient_temperature 100(2)
_diffrn_measured_fraction_theta_full 0.854
_diffrn_measured_fraction_theta_max 0.802
_diffrn_measurement_device_type 'Photon II'
_diffrn_measurement_method '\w scans'
_diffrn_radiation_monochromator 'Montel multilayer optics'
_diffrn_radiation_type CuK\a
_diffrn_radiation_wavelength 1.54178
_diffrn_reflns_av_R_equivalents 0.0442
_diffrn_reflns_av_unetI/netI 0.0529
_diffrn_reflns_Laue_measured_fraction_full 0.854
_diffrn_reflns_Laue_measured_fraction_max 0.802
_diffrn_reflns_limit_h_max 4
_diffrn_reflns_limit_h_min -5
_diffrn_reflns_limit_k_max 8
_diffrn_reflns_limit_k_min -8
_diffrn_reflns_limit_l_max 18
_diffrn_reflns_limit_l_min -15
_diffrn_reflns_number 3092
_diffrn_reflns_point_group_measured_fraction_full 0.854
_diffrn_reflns_point_group_measured_fraction_max 0.802
_diffrn_reflns_theta_full 67.679
_diffrn_reflns_theta_max 74.798
_diffrn_reflns_theta_min 2.949
_diffrn_source '1uS microfocus'
_exptl_absorpt_coefficient_mu 1.292
_exptl_absorpt_correction_T_max 0.7538
_exptl_absorpt_correction_T_min 0.5674
_exptl_absorpt_correction_type multi-scan
_exptl_absorpt_process_details 'SADABS v2014/5 (Bruker, 2008)'
_exptl_crystal_colour 'clear colorless'
_exptl_crystal_density_diffrn 1.742
_exptl_crystal_description plate
_exptl_crystal_F_000 252
_exptl_crystal_size_max 0.227
_exptl_crystal_size_mid 0.103
_exptl_crystal_size_min 0.030
_refine_diff_density_max 0.226
_refine_diff_density_min -0.293
_refine_diff_density_rms 0.062
_refine_ls_extinction_method none
_refine_ls_goodness_of_fit_ref 1.070
_refine_ls_hydrogen_treatment mixed
_refine_ls_matrix_type full
_refine_ls_number_parameters 158
_refine_ls_number_reflns 1531
_refine_ls_number_restraints 0
_refine_ls_restrained_S_all 1.070
_refine_ls_R_factor_all 0.0420
_refine_ls_R_factor_gt 0.0402
_refine_ls_shift/su_max 0.000
_refine_ls_shift/su_mean 0.000
_refine_ls_structure_factor_coef Fsqd
_refine_ls_weighting_details 'w=1/[\s^2^(Fo^2^)+(0.0584P)^2^+0.1605P] where P=(Fo^2^+2Fc^2^)/3'
_refine_ls_weighting_scheme calc
_refine_ls_wR_factor_gt 0.1059
_refine_ls_wR_factor_ref 0.1090
_reflns_Friedel_coverage 0.000
_reflns_number_gt 1441
_reflns_number_total 1531
_reflns_threshold_expression 'I > 2\s(I)'
_cod_data_source_file d0dt02223c2.cif
_cod_data_source_block shrv813
_cod_depositor_comments 'Adding full bibliography for 7705107--7705108.cif.'
_cod_database_code 7705108
_shelx_shelxl_version_number 2014/7
_shelx_space_group_comment
;
The symmetry employed for this shelxl refinement is uniquely defined
by the following loop, which should always be used as a source of
symmetry information in preference to the above space-group names.
They are only intended as comments.
;
_shelx_estimated_absorpt_t_min 0.758
_shelx_estimated_absorpt_t_max 0.962

loop_
_space_group_symop_operation_xyz
'x, y, z'
'-x, -y, -z'

loop_
_atom_site_label
_atom_site_type_symbol
_atom_site_fract_x
_atom_site_fract_y
_atom_site_fract_z
_atom_site_U_iso_or_equiv
_atom_site_adp_type
_atom_site_occupancy
_atom_site_site_symmetry_order
_atom_site_calc_flag
_atom_site_refinement_flags_posn
_atom_site_refinement_flags_adp
_atom_site_refinement_flags_occupancy
_atom_site_disorder_assembly
_atom_site_disorder_group
O1 O 0.9918(3) 1.03975(17) 0.81498(9) 0.0393(4) Uani 1 1 d . . . . .
O2 O 1.2547(3) 0.96695(18) 0.93091(9) 0.0393(4) Uani 1 1 d . . . . .
N3 N 1.0469(3) 0.93425(18) 0.86940(9) 0.0259(4) Uani 1 1 d . . . . .
C4 C 0.8563(4) 0.7569(2) 0.85988(10) 0.0211(4) Uani 1 1 d . . . . .
N5 N 0.9039(3) 0.63664(18) 0.91833(9) 0.0225(3) Uani 1 1 d . . . . .
C6 C 0.6852(4) 0.4952(2) 0.88565(10) 0.0203(4) Uani 1 1 d . . . . .
N7 N 0.6361(4) 0.33788(19) 0.92000(10) 0.0298(4) Uani 1 1 d . . . . .
H7A H 0.7521 0.3198 0.9682 0.036 Uiso 1 1 calc R U . . .
H7B H 0.4876 0.2515 0.8946 0.036 Uiso 1 1 calc R U . . .
N8 N 0.5240(3) 0.53896(17) 0.81123(8) 0.0193(3) Uani 1 1 d . . . . .
N9 N 0.6375(3) 0.71115(17) 0.79360(9) 0.0227(3) Uani 1 1 d . . . . .
C10 C 0.2866(3) 0.4251(2) 0.74788(10) 0.0205(4) Uani 1 1 d . . . . .
H10A H 0.1373 0.5036 0.7221 0.025 Uiso 1 1 calc R U . . .
H10B H 0.1626 0.3349 0.7795 0.025 Uiso 1 1 calc R U . . .
C11 C 0.4440(3) 0.3251(2) 0.67417(10) 0.0192(3) Uani 1 1 d . . . . .
N12 N 0.6134(3) 0.40859(18) 0.61610(9) 0.0224(3) Uani 1 1 d . . . . .
N13 N 0.7278(3) 0.27105(18) 0.56643(9) 0.0245(3) Uani 1 1 d . . . . .
N14 N 0.6275(3) 0.11365(18) 0.59347(9) 0.0253(3) Uani 1 1 d . . . . .
N15 N 0.4455(3) 0.14295(18) 0.66179(9) 0.0233(3) Uani 1 1 d . . . . .
O16 O 0.1537(3) -0.21403(17) 0.65080(8) 0.0310(3) Uani 1 1 d . . . . .
H16 H 0.231(6) -0.087(3) 0.6622(16) 0.046 Uiso 1 1 d . U . . .
N17 N -0.1033(3) -0.23179(18) 0.58399(9) 0.0246(3) Uani 1 1 d . . . . .
H17A H -0.0288 -0.2513 0.5292 0.037 Uiso 1 1 calc R U . . .
H17B H -0.1998 -0.1270 0.5880 0.037 Uiso 1 1 calc R U . . .
H17C H -0.2465 -0.3285 0.5918 0.037 Uiso 1 1 calc R U . . .

loop_
_atom_site_aniso_label
_atom_site_aniso_U_11
_atom_site_aniso_U_22
_atom_site_aniso_U_33
_atom_site_aniso_U_23
_atom_site_aniso_U_13
_atom_site_aniso_U_12
O1 0.0561(9) 0.0204(7) 0.0400(8) 0.0102(6) 0.0028(6) -0.0079(6)
O2 0.0404(7) 0.0305(7) 0.0407(8) -0.0002(6) -0.0049(6) -0.0150(5)
N3 0.0315(7) 0.0171(7) 0.0275(8) -0.0007(6) 0.0077(6) -0.0039(5)
C4 0.0249(7) 0.0150(8) 0.0225(8) 0.0002(6) 0.0059(6) -0.0019(6)
N5 0.0276(7) 0.0173(7) 0.0215(7) 0.0024(6) 0.0041(5) -0.0037(5)
C6 0.0241(7) 0.0167(8) 0.0195(8) 0.0012(6) 0.0061(6) -0.0014(6)
N7 0.0405(8) 0.0189(7) 0.0273(8) 0.0072(6) -0.0044(6) -0.0089(6)
N8 0.0236(6) 0.0124(6) 0.0213(7) 0.0020(5) 0.0041(5) -0.0028(5)
N9 0.0276(7) 0.0146(7) 0.0254(8) 0.0027(5) 0.0049(5) -0.0022(5)
C10 0.0202(7) 0.0181(7) 0.0221(8) 0.0007(6) 0.0029(6) -0.0021(6)
C11 0.0205(7) 0.0165(7) 0.0195(8) 0.0017(6) -0.0002(6) -0.0012(5)
N12 0.0272(7) 0.0182(7) 0.0213(7) 0.0016(5) 0.0054(5) -0.0011(5)
N13 0.0290(7) 0.0189(7) 0.0247(8) 0.0000(6) 0.0050(5) -0.0002(5)
N14 0.0305(7) 0.0185(7) 0.0265(8) 0.0008(6) 0.0065(5) 0.0001(5)
N15 0.0276(7) 0.0177(7) 0.0240(8) 0.0011(5) 0.0050(5) -0.0006(5)
O16 0.0364(7) 0.0213(6) 0.0336(7) 0.0044(5) -0.0009(5) -0.0029(5)
N17 0.0280(7) 0.0178(7) 0.0286(8) 0.0040(6) 0.0071(5) 0.0010(5)

loop_
_atom_type_symbol
_atom_type_description
_atom_type_scat_dispersion_real
_atom_type_scat_dispersion_imag
_atom_type_scat_source
C C 0.0181 0.0091 'International Tables Vol C Tables 4.2.6.8 and 6.1.1.4'
H H 0.0000 0.0000 'International Tables Vol C Tables 4.2.6.8 and 6.1.1.4'
N N 0.0311 0.0180 'International Tables Vol C Tables 4.2.6.8 and 6.1.1.4'
O O 0.0492 0.0322 'International Tables Vol C Tables 4.2.6.8 and 6.1.1.4'

loop_
_geom_angle_atom_site_label_1
_geom_angle_atom_site_label_2
_geom_angle_atom_site_label_3
_geom_angle
_geom_angle_site_symmetry_1
_geom_angle_site_symmetry_3
_geom_angle_publ_flag
O2 N3 O1 124.42(14) . . ?
O2 N3 C4 117.44(14) . . ?
O1 N3 C4 118.13(14) . . ?
N9 C4 N5 118.97(14) . . ?
N9 C4 N3 120.38(15) . . ?
N5 C4 N3 120.65(14) . . ?
C4 N5 C6 101.41(13) . . ?
N7 C6 N5 125.42(15) . . ?
N7 C6 N8 125.56(14) . . ?
N5 C6 N8 109.02(14) . . ?
C6 N7 H7A 120.0 . . ?
C6 N7 H7B 120.0 . . ?
H7A N7 H7B 120.0 . . ?
C6 N8 N9 110.46(12) . . ?
C6 N8 C10 129.59(13) . . ?
N9 N8 C10 119.62(13) . . ?
C4 N9 N8 100.14(13) . . ?
N8 C10 C11 110.76(12) . . ?
N8 C10 H10A 109.5 . . ?
C11 C10 H10A 109.5 . . ?
N8 C10 H10B 109.5 . . ?
C11 C10 H10B 109.5 . . ?
H10A C10 H10B 108.1 . . ?
N12 C11 N15 111.86(14) . . ?
N12 C11 C10 123.97(13) . . ?
N15 C11 C10 124.07(15) . . ?
C11 N12 N13 104.54(13) . . ?
N14 N13 N12 109.45(13) . . ?
N13 N14 N15 109.65(12) . . ?
C11 N15 N14 104.49(13) . . ?
N17 O16 H16 107.1(14) . . ?
O16 N17 H17A 109.5 . . ?
O16 N17 H17B 109.5 . . ?
H17A N17 H17B 109.5 . . ?
O16 N17 H17C 109.5 . . ?
H17A N17 H17C 109.5 . . ?
H17B N17 H17C 109.5 . . ?

loop_
_geom_bond_atom_site_label_1
_geom_bond_atom_site_label_2
_geom_bond_distance
_geom_bond_site_symmetry_2
_geom_bond_publ_flag
O1 N3 1.221(2) . ?
O2 N3 1.2191(19) . ?
N3 C4 1.4491(19) . ?
C4 N9 1.305(2) . ?
C4 N5 1.340(2) . ?
N5 C6 1.3430(19) . ?
C6 N7 1.326(2) . ?
C6 N8 1.362(2) . ?
N7 H7A 0.8800 . ?
N7 H7B 0.8800 . ?
N8 N9 1.3708(18) . ?
N8 C10 1.4618(18) . ?
C10 C11 1.503(2) . ?
C10 H10A 0.9900 . ?
C10 H10B 0.9900 . ?
C11 N12 1.336(2) . ?
C11 N15 1.336(2) . ?
N12 N13 1.3471(18) . ?
N13 N14 1.312(2) . ?
N14 N15 1.3458(19) . ?
O16 N17 1.4163(18) . ?
O16 H16 0.95(3) . ?
N17 H17A 0.9100 . ?
N17 H17B 0.9100 . ?
N17 H17C 0.9100 . ?

loop_
_geom_hbond_atom_site_label_D
_geom_hbond_atom_site_label_H
_geom_hbond_atom_site_label_A
_geom_hbond_distance_DH
_geom_hbond_distance_HA
_geom_hbond_distance_DA
_geom_hbond_angle_DHA
_geom_hbond_site_symmetry_A
N7 H7A N5 0.88 2.14 2.9916(19) 161.7 2_767
N7 H7B O1 0.88 2.61 3.4826(19) 170.5 1_445
N7 H7B O2 0.88 2.36 3.0531(18) 135.7 1_445
C10 H10A O16 0.99 2.45 3.260(2) 139.1 1_565
C10 H10B O1 0.99 2.35 3.277(2) 155.2 1_445
O16 H16 N14 0.95(3) 2.48(3) 3.2114(19) 133.4(19) .
O16 H16 N15 0.95(3) 1.84(3) 2.7688(18) 165(2) .
N17 H17A N13 0.91 2.00 2.876(2) 160.9 2_656
N17 H17B N14 0.91 1.99 2.8927(19) 174.6 1_455
N17 H17C N12 0.91 2.05 2.899(2) 155.3 1_445

loop_
_geom_torsion_atom_site_label_1
_geom_torsion_atom_site_label_2
_geom_torsion_atom_site_label_3
_geom_torsion_atom_site_label_4
_geom_torsion
_geom_torsion_site_symmetry_1
_geom_torsion_site_symmetry_2
_geom_torsion_site_symmetry_3
_geom_torsion_site_symmetry_4
_geom_torsion_publ_flag
O2 N3 C4 N9 -177.63(14) . . . . ?
O1 N3 C4 N9 1.5(2) . . . . ?
O2 N3 C4 N5 1.7(2) . . . . ?
O1 N3 C4 N5 -179.19(14) . . . . ?
N9 C4 N5 C6 -0.44(18) . . . . ?
N3 C4 N5 C6 -179.79(13) . . . . ?
C4 N5 C6 N7 179.51(15) . . . . ?
C4 N5 C6 N8 0.02(15) . . . . ?
N7 C6 N8 N9 -179.13(14) . . . . ?
N5 C6 N8 N9 0.36(16) . . . . ?
N7 C6 N8 C10 -5.9(2) . . . . ?
N5 C6 N8 C10 173.61(13) . . . . ?
N5 C4 N9 N8 0.64(17) . . . . ?
N3 C4 N9 N8 179.99(13) . . . . ?
C6 N8 N9 C4 -0.57(15) . . . . ?
C10 N8 N9 C4 -174.59(12) . . . . ?
C6 N8 C10 C11 -88.86(18) . . . . ?
N9 N8 C10 C11 83.86(16) . . . . ?
N8 C10 C11 N12 -63.1(2) . . . . ?
N8 C10 C11 N15 113.17(16) . . . . ?
N15 C11 N12 N13 -0.81(17) . . . . ?
C10 C11 N12 N13 175.88(13) . . . . ?
C11 N12 N13 N14 0.61(16) . . . . ?
N12 N13 N14 N15 -0.22(17) . . . . ?
N12 C11 N15 N14 0.69(17) . . . . ?
C10 C11 N15 N14 -176.01(13) . . . . ?
N13 N14 N15 C11 -0.28(17) . . . . ?
